data_2221266
loop_
_publ_author_name
'Ou-yang, Dan-Wei'
'Gao, Jian-Ping'
'Li, Qing-Shan'
'Guo, Jian-Ping'

_publ_section_title
(1<i>S</i>*,2<i>R</i>*,4a<i>S</i>*,6a<i>S</i>*,6b<i>R</i>*,10<i>S</i>*,12a<i>R</i>*,14a<i>S</i>*)-10-Hydroxy-1,2,6a,6b,9,9,12a-heptamethylperhydropicene-4a,14a-carbolactone
_journal_coeditor_code BI2335
_journal_issue 4
_journal_name_full 'Acta Crystallographica Section E'
_journal_page_first o753
_journal_paper_doi 10.1107/S1600536809008253
_journal_volume 65
_journal_year 2009
_chemical_formula_iupac 'C30 H48 O3'
_chemical_formula_moiety 'C30 H48 O3'
_chemical_formula_sum 'C30 H48 O3'
_chemical_formula_weight 456.68
_chemical_melting_point 519
_chemical_name_common 3-hydroxyurs-28,13-olide
_chemical_name_systematic
;
(1<i>S</i>*,2<i>R</i>*,4a<i>S</i>*,6a<i>S</i>*,6b<i>R</i>*,10<i>S</i>*,
12a<i>R</i>*,14a<i>S</i>*)-10-Hydroxy-1,2,6a,6b,9,9,12a-
heptamethylperhydropicene-4a,14a-carbolactone
;
_space_group_IT_number 4
_symmetry_cell_setting monoclinic
_symmetry_space_group_name_Hall 'P 2yb'
_symmetry_space_group_name_H-M 'P 1 21 1'
_atom_sites_solution_hydrogens geom
_atom_sites_solution_primary direct
_atom_sites_solution_secondary difmap
_audit_creation_method SHELXL-97
_cell_angle_alpha 90.00
_cell_angle_beta 90.520(7)
_cell_angle_gamma 90.00
_cell_formula_units_Z 2
_cell_length_a 8.156(3)
_cell_length_b 12.005(5)
_cell_length_c 13.475(5)
_cell_measurement_reflns_used 2717
_cell_measurement_temperature 293(2)
_cell_measurement_theta_max 26.182
_cell_measurement_theta_min 2.272
_cell_volume 1319.3(9)
_computing_cell_refinement 'SAINT (Bruker, 2000)'
_computing_data_collection 'SMART (Bruker, 2000)'
_computing_data_reduction 'SAINT (Bruker, 2000)'
_computing_molecular_graphics 'SHELXTL (Sheldrick, 2008)'
_computing_publication_material 'SHELXTL (Sheldrick, 2008)'
_computing_structure_refinement 'SHELXL97 (Sheldrick, 2008)'
_computing_structure_solution 'SHELXS97 (Sheldrick, 2008)'
_diffrn_ambient_temperature 293(2)
_diffrn_measured_fraction_theta_full 0.993
_diffrn_measured_fraction_theta_max 0.993
_diffrn_measurement_device_type 'Bruker SMART CCD'
_diffrn_measurement_method \w
_diffrn_radiation_monochromator graphite
_diffrn_radiation_source 'fine-focus sealed tube'
_diffrn_radiation_type MoK\a
_diffrn_radiation_wavelength 0.71073
_diffrn_reflns_av_R_equivalents 0.0316
_diffrn_reflns_av_sigmaI/netI 0.0583
_diffrn_reflns_limit_h_max 7
_diffrn_reflns_limit_h_min -9
_diffrn_reflns_limit_k_max 14
_diffrn_reflns_limit_k_min -14
_diffrn_reflns_limit_l_max 16
_diffrn_reflns_limit_l_min -13
_diffrn_reflns_number 5150
_diffrn_reflns_theta_full 25.01
_diffrn_reflns_theta_max 25.01
_diffrn_reflns_theta_min 1.51
_diffrn_standards_number 0
_exptl_absorpt_coefficient_mu 0.072
_exptl_absorpt_correction_T_max 0.979
_exptl_absorpt_correction_T_min 0.958
_exptl_absorpt_correction_type multi-scan
_exptl_absorpt_process_details '(SADABS; Sheldrick, 1996)'
_exptl_crystal_colour colourless
_exptl_crystal_density_diffrn 1.150
_exptl_crystal_density_method 'not measured'
_exptl_crystal_description block
_exptl_crystal_F_000 504
_exptl_crystal_size_max 0.60
_exptl_crystal_size_mid 0.50
_exptl_crystal_size_min 0.30
_refine_diff_density_max 0.244
_refine_diff_density_min -0.245
_refine_ls_extinction_method none
_refine_ls_goodness_of_fit_ref 1.031
_refine_ls_hydrogen_treatment constr
_refine_ls_matrix_type full
_refine_ls_number_parameters 299
_refine_ls_number_reflns 2428
_refine_ls_number_restraints 1
_refine_ls_restrained_S_all 1.030
_refine_ls_R_factor_all 0.0609
_refine_ls_R_factor_gt 0.0515
_refine_ls_shift/su_max 0.000
_refine_ls_shift/su_mean 0.000
_refine_ls_structure_factor_coef Fsqd
_refine_ls_weighting_details 'calc w=1/[\s^2^(Fo^2^)+(0.0816P)^2^+0.1773P] where P=(Fo^2^+2Fc^2^)/3'
_refine_ls_weighting_scheme calc
_refine_ls_wR_factor_gt 0.1306
_refine_ls_wR_factor_ref 0.1418
_reflns_number_gt 2052
_reflns_number_total 2428
_reflns_threshold_expression I>2\s(I)
_cod_data_source_file bi2335.cif
_cod_data_source_block I
_cod_original_sg_symbol_H-M 'P 21'
_cod_database_code 2221266
_cod_database_fobs_code 2221266

loop_
_symmetry_equiv_pos_as_xyz
'x, y, z'
'-x, y+1/2, -z'

loop_
_atom_site_type_symbol
_atom_site_label
_atom_site_fract_x
_atom_site_fract_y
_atom_site_fract_z
_atom_site_U_iso_or_equiv
_atom_site_adp_type
_atom_site_calc_flag
_atom_site_refinement_flags
_atom_site_occupancy
_atom_site_disorder_assembly
_atom_site_disorder_group
O O1 -0.1317(3) 0.74752(19) 0.69165(16) 0.0521(6) Uani d . 1 . .
O O2 -0.1163(4) 0.6395(2) 0.5579(2) 0.0776(9) Uani d . 1 . .
O O3 0.2976(4) 0.9857(3) 1.2991(2) 0.0794(9) Uani d . 1 . .
H H3A 0.2459 1.0276 1.3353 0.119 Uiso calc R 1 . .
C C1 -0.0162(4) 0.9125(4) 1.1007(3) 0.0566(9) Uani d . 1 . .
H H1A -0.0476 0.9870 1.0801 0.068 Uiso calc R 1 . .
H H1B -0.1154 0.8681 1.1051 0.068 Uiso calc R 1 . .
C C2 0.0658(5) 0.9185(4) 1.2036(3) 0.0654(10) Uani d . 1 . .
H H2A -0.0095 0.9529 1.2497 0.078 Uiso calc R 1 . .
H H2B 0.0879 0.8435 1.2268 0.078 Uiso calc R 1 . .
C C3 0.2236(5) 0.9837(3) 1.2033(3) 0.0592(9) Uani d . 1 . .
H H3B 0.1969 1.0606 1.1852 0.071 Uiso calc R 1 . .
C C4 0.3498(4) 0.9406(3) 1.1284(3) 0.0543(8) Uani d . 1 . .
C C5 0.2606(4) 0.9273(3) 1.0255(2) 0.0464(8) Uani d . 1 . .
H H5A 0.2293 1.0034 1.0072 0.056 Uiso calc R 1 . .
C C6 0.3736(4) 0.8899(4) 0.9416(3) 0.0590(9) Uani d . 1 . .
H H6A 0.4776 0.9287 0.9472 0.071 Uiso calc R 1 . .
H H6B 0.3946 0.8107 0.9475 0.071 Uiso calc R 1 . .
C C7 0.2955(4) 0.9145(4) 0.8405(3) 0.0583(9) Uani d . 1 . .
H H7A 0.3690 0.8888 0.7891 0.070 Uiso calc R 1 . .
H H7B 0.2838 0.9945 0.8332 0.070 Uiso calc R 1 . .
C C8 0.1261(4) 0.8596(3) 0.8242(2) 0.0466(8) Uani d . 1 . .
C C9 0.0174(3) 0.8830(3) 0.9165(2) 0.0432(7) Uani d . 1 . .
H H9A -0.0032 0.9634 0.9147 0.052 Uiso calc R 1 . .
C C10 0.0967(4) 0.8611(3) 1.0212(2) 0.0457(7) Uani d . 1 . .
C C11 -0.1523(4) 0.8290(3) 0.9008(2) 0.0510(8) Uani d . 1 . .
H H11A -0.1393 0.7492 0.8930 0.061 Uiso calc R 1 . .
H H11B -0.2190 0.8421 0.9589 0.061 Uiso calc R 1 . .
C C12 -0.2392(4) 0.8762(3) 0.8096(2) 0.0527(8) Uani d . 1 . .
H H12A -0.3415 0.8363 0.7998 0.063 Uiso calc R 1 . .
H H12B -0.2660 0.9536 0.8222 0.063 Uiso calc R 1 . .
C C13 -0.1418(4) 0.8697(3) 0.7150(2) 0.0439(7) Uani d . 1 . .
C C14 0.0382(4) 0.9125(3) 0.7273(2) 0.0430(7) Uani d . 1 . .
C C15 0.1341(4) 0.8817(4) 0.6322(2) 0.0550(9) Uani d . 1 . .
H H15A 0.2303 0.9289 0.6284 0.066 Uiso calc R 1 . .
H H15B 0.1718 0.8053 0.6382 0.066 Uiso calc R 1 . .
C C16 0.0360(4) 0.8931(3) 0.5351(2) 0.0532(9) Uani d . 1 . .
H H16A 0.0952 0.8559 0.4825 0.064 Uiso calc R 1 . .
H H16B 0.0282 0.9714 0.5179 0.064 Uiso calc R 1 . .
C C17 -0.1378(4) 0.8442(3) 0.5403(2) 0.0477(8) Uani d . 1 . .
C C18 -0.2370(4) 0.9073(3) 0.6187(2) 0.0445(7) Uani d . 1 . .
H H18A -0.3417 0.8675 0.6216 0.053 Uiso calc R 1 . .
C C19 -0.2835(4) 1.0265(3) 0.5865(2) 0.0496(8) Uani d . 1 . .
H H19A -0.1825 1.0694 0.5774 0.059 Uiso calc R 1 . .
C C20 -0.3750(4) 1.0192(3) 0.4849(2) 0.0530(8) Uani d . 1 . .
H H20A -0.4761 0.9767 0.4949 0.064 Uiso calc R 1 . .
C C21 -0.2730(5) 0.9578(4) 0.4078(3) 0.0577(9) Uani d . 1 . .
H H21A -0.1745 1.0005 0.3949 0.069 Uiso calc R 1 . .
H H21B -0.3353 0.9533 0.3462 0.069 Uiso calc R 1 . .
C C22 -0.2241(5) 0.8403(3) 0.4399(3) 0.0592(9) Uani d . 1 . .
H H22A -0.3210 0.7939 0.4441 0.071 Uiso calc R 1 . .
H H22B -0.1516 0.8080 0.3910 0.071 Uiso calc R 1 . .
C C23 0.4318(5) 0.8333(4) 1.1653(3) 0.0712(11) Uani d . 1 . .
H H23A 0.4847 0.8471 1.2281 0.107 Uiso calc R 1 . .
H H23B 0.5118 0.8094 1.1181 0.107 Uiso calc R 1 . .
H H23C 0.3504 0.7763 1.1730 0.107 Uiso calc R 1 . .
C C24 0.4838(5) 1.0301(4) 1.1204(3) 0.0748(12) Uani d . 1 . .
H H24A 0.5386 1.0381 1.1833 0.112 Uiso calc R 1 . .
H H24B 0.4348 1.0998 1.1018 0.112 Uiso calc R 1 . .
H H24C 0.5616 1.0083 1.0710 0.112 Uiso calc R 1 . .
C C25 0.1145(5) 0.7347(3) 1.0452(3) 0.0612(9) Uani d . 1 . .
H H25A 0.1114 0.7239 1.1157 0.092 Uiso calc R 1 . .
H H25B 0.2171 0.7080 1.0202 0.092 Uiso calc R 1 . .
H H25C 0.0261 0.6944 1.0144 0.092 Uiso calc R 1 . .
C C26 0.1588(5) 0.7321(3) 0.8123(3) 0.0622(10) Uani d . 1 . .
H H26A 0.2380 0.7085 0.8611 0.093 Uiso calc R 1 . .
H H26B 0.2002 0.7176 0.7471 0.093 Uiso calc R 1 . .
H H26C 0.0584 0.6918 0.8214 0.093 Uiso calc R 1 . .
C C27 0.0327(4) 1.0412(3) 0.7341(3) 0.0542(8) Uani d . 1 . .
H H27A -0.0192 1.0708 0.6755 0.081 Uiso calc R 1 . .
H H27B 0.1423 1.0698 0.7395 0.081 Uiso calc R 1 . .
H H27C -0.0286 1.0629 0.7914 0.081 Uiso calc R 1 . .
C C28 -0.1268(4) 0.7329(3) 0.5923(3) 0.0546(8) Uani d . 1 . .
C C29 -0.3888(5) 1.0861(4) 0.6629(3) 0.0715(11) Uani d . 1 . .
H H29A -0.3304 1.0900 0.7250 0.107 Uiso calc R 1 . .
H H29B -0.4892 1.0456 0.6718 0.107 Uiso calc R 1 . .
H H29C -0.4132 1.1600 0.6401 0.107 Uiso calc R 1 . .
C C30 -0.4225(5) 1.1339(4) 0.4454(3) 0.0727(11) Uani d . 1 . .
H H30A -0.4788 1.1258 0.3830 0.109 Uiso calc R 1 . .
H H30B -0.3254 1.1778 0.4363 0.109 Uiso calc R 1 . .
H H30C -0.4930 1.1702 0.4919 0.109 Uiso calc R 1 . .

loop_
_atom_site_aniso_label
_atom_site_aniso_U_11
_atom_site_aniso_U_22
_atom_site_aniso_U_33
_atom_site_aniso_U_12
_atom_site_aniso_U_13
_atom_site_aniso_U_23
O1 0.0634(14) 0.0347(12) 0.0582(13) -0.0028(11) 0.0101(10) 0.0014(10)
O2 0.115(2) 0.0379(14) 0.0798(18) 0.0061(15) 0.0098(16) -0.0079(13)
O3 0.088(2) 0.084(2) 0.0662(16) 0.0096(17) -0.0086(15) -0.0169(15)
C1 0.0500(19) 0.064(2) 0.056(2) -0.0025(17) 0.0118(15) -0.0011(17)
C2 0.067(2) 0.072(3) 0.057(2) 0.002(2) 0.0129(18) -0.0041(18)
C3 0.066(2) 0.051(2) 0.060(2) 0.0044(18) -0.0036(17) -0.0040(16)
C4 0.0513(19) 0.049(2) 0.063(2) 0.0008(16) -0.0003(16) 0.0036(16)
C5 0.0414(16) 0.0422(18) 0.0556(19) 0.0017(14) 0.0075(14) 0.0048(14)
C6 0.0375(16) 0.072(3) 0.068(2) 0.0045(17) 0.0072(15) 0.0029(19)
C7 0.0363(16) 0.079(3) 0.060(2) 0.0016(17) 0.0129(14) 0.0043(18)
C8 0.0405(16) 0.0441(18) 0.0554(18) 0.0041(14) 0.0097(14) -0.0002(14)
C9 0.0378(15) 0.0371(17) 0.0548(18) -0.0002(13) 0.0093(13) 0.0008(14)
C10 0.0448(16) 0.0393(17) 0.0534(18) -0.0012(14) 0.0095(13) 0.0012(14)
C11 0.0457(17) 0.057(2) 0.0503(18) -0.0076(16) 0.0087(14) 0.0028(15)
C12 0.0392(16) 0.059(2) 0.060(2) -0.0053(16) 0.0118(14) -0.0015(17)
C13 0.0466(16) 0.0351(16) 0.0503(17) -0.0012(13) 0.0116(13) -0.0015(13)
C14 0.0369(15) 0.0408(17) 0.0514(18) 0.0015(13) 0.0093(13) -0.0015(13)
C15 0.0449(17) 0.063(2) 0.058(2) 0.0042(17) 0.0160(15) 0.0022(17)
C16 0.0548(19) 0.053(2) 0.052(2) -0.0003(16) 0.0198(15) 0.0009(16)
C17 0.0532(18) 0.0382(17) 0.0520(18) -0.0007(14) 0.0071(15) -0.0029(14)
C18 0.0388(15) 0.0405(17) 0.0544(19) -0.0043(13) 0.0078(14) -0.0005(14)
C19 0.0439(17) 0.0424(18) 0.062(2) 0.0007(15) 0.0053(14) -0.0021(15)
C20 0.0451(17) 0.053(2) 0.061(2) -0.0043(16) 0.0036(14) 0.0053(16)
C21 0.057(2) 0.065(2) 0.0516(18) -0.0027(18) 0.0019(15) 0.0040(17)
C22 0.069(2) 0.054(2) 0.055(2) -0.0101(18) 0.0092(17) -0.0098(17)
C23 0.075(3) 0.063(3) 0.075(3) 0.014(2) -0.010(2) 0.003(2)
C24 0.072(3) 0.071(3) 0.081(3) -0.019(2) -0.011(2) 0.002(2)
C25 0.074(2) 0.0439(19) 0.065(2) -0.0057(19) -0.0016(17) 0.0081(17)
C26 0.072(2) 0.057(2) 0.058(2) 0.025(2) 0.0082(17) -0.0017(18)
C27 0.0536(19) 0.0434(19) 0.066(2) -0.0041(15) -0.0010(16) 0.0010(16)
C28 0.064(2) 0.0377(18) 0.062(2) 0.0028(16) 0.0095(16) -0.0004(16)
C29 0.078(3) 0.066(3) 0.070(2) 0.029(2) 0.002(2) -0.006(2)
C30 0.075(3) 0.067(3) 0.075(2) 0.012(2) -0.003(2) 0.011(2)

loop_
_atom_type_symbol
_atom_type_description
_atom_type_scat_dispersion_real
_atom_type_scat_dispersion_imag
_atom_type_scat_source
C C 0.0033 0.0000 'International Tables Vol C Tables 4.2.6.8 and 6.1.1.4'
H H 0.0000 0.0000 'International Tables Vol C Tables 4.2.6.8 and 6.1.1.4'
O O 0.0106 0.0000 'International Tables Vol C Tables 4.2.6.8 and 6.1.1.4'

loop_
_geom_angle_atom_site_label_1
_geom_angle_atom_site_label_2
_geom_angle_atom_site_label_3
_geom_angle_site_symmetry_1
_geom_angle_site_symmetry_3
_geom_angle
_geom_angle_publ_flag
C28 O1 C13 . . 109.7(2) ?
C3 O3 H3A . . 109.5 ?
C2 C1 C10 . . 112.7(3) ?
C2 C1 H1A . . 109.0 ?
C10 C1 H1A . . 109.0 ?
C2 C1 H1B . . 109.0 ?
C10 C1 H1B . . 109.0 ?
H1A C1 H1B . . 107.8 ?
C3 C2 C1 . . 112.8(3) ?
C3 C2 H2A . . 109.0 ?
C1 C2 H2A . . 109.0 ?
C3 C2 H2B . . 109.0 ?
C1 C2 H2B . . 109.0 ?
H2A C2 H2B . . 107.8 ?
O3 C3 C2 . . 111.3(3) ?
O3 C3 C4 . . 108.7(3) ?
C2 C3 C4 . . 113.9(3) ?
O3 C3 H3B . . 107.6 ?
C2 C3 H3B . . 107.6 ?
C4 C3 H3B . . 107.6 ?
C23 C4 C24 . . 107.6(3) ?
C23 C4 C3 . . 111.2(3) ?
C24 C4 C3 . . 107.0(3) ?
C23 C4 C5 . . 113.5(3) ?
C24 C4 C5 . . 109.5(3) ?
C3 C4 C5 . . 107.9(3) ?
C6 C5 C10 . . 110.2(3) ?
C6 C5 C4 . . 113.9(3) ?
C10 C5 C4 . . 118.4(3) ?
C6 C5 H5A . . 104.2 ?
C10 C5 H5A . . 104.2 ?
C4 C5 H5A . . 104.2 ?
C7 C6 C5 . . 110.7(3) ?
C7 C6 H6A . . 109.5 ?
C5 C6 H6A . . 109.5 ?
C7 C6 H6B . . 109.5 ?
C5 C6 H6B . . 109.5 ?
H6A C6 H6B . . 108.1 ?
C6 C7 C8 . . 114.2(3) ?
C6 C7 H7A . . 108.7 ?
C8 C7 H7A . . 108.7 ?
C6 C7 H7B . . 108.7 ?
C8 C7 H7B . . 108.7 ?
H7A C7 H7B . . 107.6 ?
C7 C8 C9 . . 108.9(3) ?
C7 C8 C26 . . 106.2(3) ?
C9 C8 C26 . . 110.9(3) ?
C7 C8 C14 . . 109.7(3) ?
C9 C8 C14 . . 108.8(2) ?
C26 C8 C14 . . 112.2(3) ?
C11 C9 C8 . . 109.3(3) ?
C11 C9 C10 . . 114.6(3) ?
C8 C9 C10 . . 117.0(2) ?
C11 C9 H9A . . 104.9 ?
C8 C9 H9A . . 104.9 ?
C10 C9 H9A . . 104.9 ?
C1 C10 C5 . . 106.7(3) ?
C1 C10 C25 . . 107.4(3) ?
C5 C10 C25 . . 114.3(3) ?
C1 C10 C9 . . 108.2(3) ?
C5 C10 C9 . . 107.1(2) ?
C25 C10 C9 . . 112.7(3) ?
C12 C11 C9 . . 111.4(3) ?
C12 C11 H11A . . 109.3 ?
C9 C11 H11A . . 109.3 ?
C12 C11 H11B . . 109.3 ?
C9 C11 H11B . . 109.3 ?
H11A C11 H11B . . 108.0 ?
C13 C12 C11 . . 114.7(3) ?
C13 C12 H12A . . 108.6 ?
C11 C12 H12A . . 108.6 ?
C13 C12 H12B . . 108.6 ?
C11 C12 H12B . . 108.6 ?
H12A C12 H12B . . 107.6 ?
O1 C13 C12 . . 104.9(3) ?
O1 C13 C14 . . 106.9(2) ?
C12 C13 C14 . . 113.2(3) ?
O1 C13 C18 . . 97.8(2) ?
C12 C13 C18 . . 115.0(3) ?
C14 C13 C18 . . 116.7(2) ?
C27 C14 C15 . . 107.5(3) ?
C27 C14 C13 . . 107.8(3) ?
C15 C14 C13 . . 108.3(3) ?
C27 C14 C8 . . 111.0(3) ?
C15 C14 C8 . . 110.5(3) ?
C13 C14 C8 . . 111.5(2) ?
C16 C15 C14 . . 114.9(3) ?
C16 C15 H15A . . 108.6 ?
C14 C15 H15A . . 108.6 ?
C16 C15 H15B . . 108.6 ?
C14 C15 H15B . . 108.6 ?
H15A C15 H15B . . 107.5 ?
C15 C16 C17 . . 113.6(3) ?
C15 C16 H16A . . 108.8 ?
C17 C16 H16A . . 108.8 ?
C15 C16 H16B . . 108.8 ?
C17 C16 H16B . . 108.8 ?
H16A C16 H16B . . 107.7 ?
C28 C17 C22 . . 114.3(3) ?
C28 C17 C18 . . 98.5(3) ?
C22 C17 C18 . . 112.6(3) ?
C28 C17 C16 . . 107.9(3) ?
C22 C17 C16 . . 113.0(3) ?
C18 C17 C16 . . 109.5(3) ?
C17 C18 C19 . . 113.2(3) ?
C17 C18 C13 . . 99.6(2) ?
C19 C18 C13 . . 128.1(3) ?
C17 C18 H18A . . 104.6 ?
C19 C18 H18A . . 104.6 ?
C13 C18 H18A . . 104.6 ?
C29 C19 C18 . . 112.5(3) ?
C29 C19 C20 . . 110.6(3) ?
C18 C19 C20 . . 108.1(3) ?
C29 C19 H19A . . 108.5 ?
C18 C19 H19A . . 108.5 ?
C20 C19 H19A . . 108.5 ?
C30 C20 C21 . . 109.6(3) ?
C30 C20 C19 . . 112.0(3) ?
C21 C20 C19 . . 111.5(3) ?
C30 C20 H20A . . 107.9 ?
C21 C20 H20A . . 107.9 ?
C19 C20 H20A . . 107.9 ?
C20 C21 C22 . . 113.3(3) ?
C20 C21 H21A . . 108.9 ?
C22 C21 H21A . . 108.9 ?
C20 C21 H21B . . 108.9 ?
C22 C21 H21B . . 108.9 ?
H21A C21 H21B . . 107.7 ?
C17 C22 C21 . . 110.0(3) ?
C17 C22 H22A . . 109.7 ?
C21 C22 H22A . . 109.7 ?
C17 C22 H22B . . 109.7 ?
C21 C22 H22B . . 109.7 ?
H22A C22 H22B . . 108.2 ?
C4 C23 H23A . . 109.5 ?
C4 C23 H23B . . 109.5 ?
H23A C23 H23B . . 109.5 ?
C4 C23 H23C . . 109.5 ?
H23A C23 H23C . . 109.5 ?
H23B C23 H23C . . 109.5 ?
C4 C24 H24A . . 109.5 ?
C4 C24 H24B . . 109.5 ?
H24A C24 H24B . . 109.5 ?
C4 C24 H24C . . 109.5 ?
H24A C24 H24C . . 109.5 ?
H24B C24 H24C . . 109.5 ?
C10 C25 H25A . . 109.5 ?
C10 C25 H25B . . 109.5 ?
H25A C25 H25B . . 109.5 ?
C10 C25 H25C . . 109.5 ?
H25A C25 H25C . . 109.5 ?
H25B C25 H25C . . 109.5 ?
C8 C26 H26A . . 109.5 ?
C8 C26 H26B . . 109.5 ?
H26A C26 H26B . . 109.5 ?
C8 C26 H26C . . 109.5 ?
H26A C26 H26C . . 109.5 ?
H26B C26 H26C . . 109.5 ?
C14 C27 H27A . . 109.5 ?
C14 C27 H27B . . 109.5 ?
H27A C27 H27B . . 109.5 ?
C14 C27 H27C . . 109.5 ?
H27A C27 H27C . . 109.5 ?
H27B C27 H27C . . 109.5 ?
O2 C28 O1 . . 120.0(3) ?
O2 C28 C17 . . 130.0(3) ?
O1 C28 C17 . . 110.0(3) ?
C19 C29 H29A . . 109.5 ?
C19 C29 H29B . . 109.5 ?
H29A C29 H29B . . 109.5 ?
C19 C29 H29C . . 109.5 ?
H29A C29 H29C . . 109.5 ?
H29B C29 H29C . . 109.5 ?
C20 C30 H30A . . 109.5 ?
C20 C30 H30B . . 109.5 ?
H30A C30 H30B . . 109.5 ?
C20 C30 H30C . . 109.5 ?
H30A C30 H30C . . 109.5 ?
H30B C30 H30C . . 109.5 ?

loop_
_geom_bond_atom_site_label_1
_geom_bond_atom_site_label_2
_geom_bond_site_symmetry_2
_geom_bond_distance
_geom_bond_publ_flag
O1 C28 . 1.351(4) ?
O1 C13 . 1.502(4) ?
O2 C28 . 1.216(5) ?
O3 C3 . 1.421(4) ?
O3 H3A . 0.820 ?
C1 C2 . 1.536(5) ?
C1 C10 . 1.547(4) ?
C1 H1A . 0.970 ?
C1 H1B . 0.970 ?
C2 C3 . 1.506(5) ?
C2 H2A . 0.970 ?
C2 H2B . 0.970 ?
C3 C4 . 1.537(5) ?
C3 H3B . 0.980 ?
C4 C23 . 1.533(5) ?
C4 C24 . 1.537(5) ?
C4 C5 . 1.568(5) ?
C5 C6 . 1.532(4) ?
C5 C10 . 1.556(4) ?
C5 H5A . 0.980 ?
C6 C7 . 1.528(5) ?
C6 H6A . 0.970 ?
C6 H6B . 0.970 ?
C7 C8 . 1.545(5) ?
C7 H7A . 0.970 ?
C7 H7B . 0.970 ?
C8 C9 . 1.559(4) ?
C8 C26 . 1.562(5) ?
C8 C14 . 1.614(4) ?
C9 C11 . 1.541(4) ?
C9 C10 . 1.569(4) ?
C9 H9A . 0.980 ?
C10 C25 . 1.558(5) ?
C11 C12 . 1.522(5) ?
C11 H11A . 0.970 ?
C11 H11B . 0.970 ?
C12 C13 . 1.510(4) ?
C12 H12A . 0.970 ?
C12 H12B . 0.970 ?
C13 C14 . 1.563(4) ?
C13 C18 . 1.573(4) ?
C14 C27 . 1.549(5) ?
C14 C15 . 1.552(4) ?
C15 C16 . 1.534(5) ?
C15 H15A . 0.970 ?
C15 H15B . 0.970 ?
C16 C17 . 1.537(5) ?
C16 H16A . 0.970 ?
C16 H16B . 0.970 ?
C17 C28 . 1.511(5) ?
C17 C22 . 1.520(5) ?
C17 C18 . 1.536(4) ?
C18 C19 . 1.542(5) ?
C18 H18A . 0.980 ?
C19 C29 . 1.525(5) ?
C19 C20 . 1.555(5) ?
C19 H19A . 0.980 ?
C20 C30 . 1.525(6) ?
C20 C21 . 1.527(5) ?
C20 H20A . 0.980 ?
C21 C22 . 1.527(6) ?
C21 H21A . 0.970 ?
C21 H21B . 0.970 ?
C22 H22A . 0.970 ?
C22 H22B . 0.970 ?
C23 H23A . 0.960 ?
C23 H23B . 0.960 ?
C23 H23C . 0.960 ?
C24 H24A . 0.960 ?
C24 H24B . 0.960 ?
C24 H24C . 0.960 ?
C25 H25A . 0.960 ?
C25 H25B . 0.960 ?
C25 H25C . 0.960 ?
C26 H26A . 0.960 ?
C26 H26B . 0.960 ?
C26 H26C . 0.960 ?
C27 H27A . 0.960 ?
C27 H27B . 0.960 ?
C27 H27C . 0.960 ?
C29 H29A . 0.960 ?
C29 H29B . 0.960 ?
C29 H29C . 0.960 ?
C30 H30A . 0.960 ?
C30 H30B . 0.960 ?
C30 H30C . 0.960 ?

loop_
_geom_hbond_atom_site_label_D
_geom_hbond_atom_site_label_H
_geom_hbond_atom_site_label_A
_geom_hbond_site_symmetry_A
_geom_hbond_distance_DH
_geom_hbond_distance_HA
_geom_hbond_distance_DA
_geom_hbond_angle_DHA
O3 H3A O2 2_557 0.82 2.24 3.059(4) 176.3

loop_
_cod_related_entry_id
_cod_related_entry_database
_cod_related_entry_code
1 ChemSpider 24741915
